data_4504976
loop_
_publ_author_name
'Averkiev, Boris B.'
'Antipin, Mikhail Yu.'
'Sheremetev, Aleksey B.'
'Timofeeva, Tatiana V.'

_publ_section_title
;
 Computer Simulation of Crystal Structure for Three Furazan Derivatives
;
_journal_issue 2
_journal_name_full 'Crystal Growth &amp; Design'
_journal_page_first 631
_journal_paper_doi 10.1021/cg049717e
_journal_volume 5
_journal_year 2005
_chemical_formula_moiety 'C4 Cl2 N6 O3'
_chemical_formula_sum 'C4 Cl2 N6 O3'
_chemical_formula_weight 251.00
_chemical_melting_point 349.1(10)
_chemical_name_common 4,4'-Dichloroazoxyfurazan
_chemical_name_systematic
; 
 3-chloro-4-[(E)-(4-chloro-1,2,5-oxadiazol-3-yl)diazenyl]-1,2,5-oxadiazole 
;
_space_group_IT_number 11
_symmetry_cell_setting monoclinic
_symmetry_space_group_name_Hall '-P 2yb'
_symmetry_space_group_name_H-M 'P 1 21/m 1'
_atom_sites_solution_primary direct
_atom_sites_solution_secondary difmap
_audit_creation_method SHELXL-97
_cell_angle_alpha 90.00
_cell_angle_beta 108.49(3)
_cell_angle_gamma 90.00
_cell_formula_units_Z 2
_cell_length_a 6.9770(14)
_cell_length_b 6.1540(12)
_cell_length_c 10.515(2)
_cell_measurement_reflns_used 24
_cell_measurement_temperature 160(2)
_cell_measurement_theta_max 14
_cell_measurement_theta_min 12
_cell_volume 428.17(16)
_computing_cell_refinement 'Siemens P3/PC (Siemens, 1989)'
_computing_data_collection 'Siemens P3/PC (Siemens, 1989)'
_computing_data_reduction 'Siemens P3/PC (Siemens, 1989)'
_computing_molecular_graphics 'SHELXTL PLUS 5 (Sheldrick, 1998)'
_computing_publication_material 'SHELXTL PLUS 5 (Sheldrick, 1998)'
_computing_structure_refinement 'SHELXTL PLUS 5 (Sheldrick, 1998)'
_computing_structure_solution 'SHELXTL PLUS 5 (Sheldrick, 1998)'
_diffrn_ambient_temperature 160(2)
_diffrn_measured_fraction_theta_full 0.984
_diffrn_measured_fraction_theta_max 0.984
_diffrn_measurement_device_type 'Syntex P21'
_diffrn_measurement_method '\q/2\q scans'
_diffrn_radiation_monochromator graphite
_diffrn_radiation_source 'fine-focus sealed tube'
_diffrn_radiation_type MoK\a
_diffrn_radiation_wavelength 0.71073
_diffrn_reflns_av_R_equivalents 0.0707
_diffrn_reflns_av_sigmaI/netI 0.0283
_diffrn_reflns_limit_h_max 11
_diffrn_reflns_limit_h_min 0
_diffrn_reflns_limit_k_max 10
_diffrn_reflns_limit_k_min 0
_diffrn_reflns_limit_l_max 16
_diffrn_reflns_limit_l_min -17
_diffrn_reflns_number 2298
_diffrn_reflns_theta_full 36.08
_diffrn_reflns_theta_max 36.08
_diffrn_reflns_theta_min 2.04
_diffrn_standards_decay_% 2.5
_diffrn_standards_interval_count 98
_diffrn_standards_number 2
_exptl_absorpt_coefficient_mu 0.755
_exptl_absorpt_correction_type none
_exptl_crystal_colour colorless
_exptl_crystal_density_diffrn 1.947
_exptl_crystal_density_method 'not measured'
_exptl_crystal_description prism
_exptl_crystal_F_000 248
_exptl_crystal_size_max 0.5
_exptl_crystal_size_mid 0.3
_exptl_crystal_size_min 0.2
_refine_diff_density_max 0.570
_refine_diff_density_min -0.438
_refine_diff_density_rms 0.079
_refine_ls_extinction_coef 0.08(2)
_refine_ls_extinction_expression Fc^*^=kFc[1+0.001xFc^2^\l^3^/sin(2\q)]^-1/4^
_refine_ls_extinction_method SHELXL
_refine_ls_goodness_of_fit_ref 1.029
_refine_ls_matrix_type full
_refine_ls_number_parameters 137
_refine_ls_number_reflns 2163
_refine_ls_number_restraints 38
_refine_ls_restrained_S_all 1.027
_refine_ls_R_factor_all 0.0561
_refine_ls_R_factor_gt 0.0416
_refine_ls_shift/su_max 0.001
_refine_ls_shift/su_mean 0.000
_refine_ls_structure_factor_coef Fsqd
_refine_ls_weighting_details 'calc w=1/[\s^2^(Fo^2^)+(0.0822P)^2^+0.0644P] where P=(Fo^2^+2Fc^2^)/3'
_refine_ls_weighting_scheme calc
_refine_ls_wR_factor_gt 0.1204
_refine_ls_wR_factor_ref 0.1237
_reflns_number_gt 1704
_reflns_number_total 2163
_reflns_threshold_expression I>2\s(I)
_cod_data_source_file cg049717esi20040812_022833.cif
_cod_data_source_block 2
_cod_depositor_comments
;
The following automatic conversions were performed:

'_chemical_melting_point' value '75-77 C' was changed to '349.1(10)'
- it was converted from degrees Celsius(C) to Kelvins(K), the average
value was taken and precision was
estimated.

'_symmetry_cell_setting' value 'Monoclinic' changed to
'monoclinic' according to
/home/saulius/struct/CIF-dictionaries/cif_core.dic dictionary named
'cif_core.dic' version 2.4.1 from 2010-06-29.

Automatic conversion script
Id: cif_fix_values 1715 2011-07-08 13:25:40Z adriana 
;
_cod_original_cell_volume 428.17(15)
_cod_original_sg_symbol_H-M 'P 21/m'
_cod_database_code 4504976

loop_
_symmetry_equiv_pos_as_xyz
'x, y, z'
'-x, y+1/2, -z'
'-x, -y, -z'
'x, -y-1/2, z'

loop_
_atom_site_label
_atom_site_type_symbol
_atom_site_fract_x
_atom_site_fract_y
_atom_site_fract_z
_atom_site_U_iso_or_equiv
_atom_site_adp_type
_atom_site_occupancy
_atom_site_symmetry_multiplicity
_atom_site_calc_flag
_atom_site_refinement_flags
_atom_site_disorder_assembly
_atom_site_disorder_group
Cl1 Cl 0.13133(6) 0.2500 0.32508(6) 0.03201(14) Uani 0.90 2 d SPD A 1
O1 O 0.6783(2) 0.2500 0.15091(16) 0.0294(3) Uani 0.90 2 d SPD A 1
C1 C 0.3856(4) 0.2500 0.3855(4) 0.0236(7) Uani 0.90 2 d SPD A 1
Cl2 Cl -0.10873(6) 0.2500 -0.10161(6) 0.02738(14) Uani 0.90 2 d SPD A 1
N2 N 0.4795(6) 0.2500 0.5149(2) 0.0314(5) Uani 0.90 2 d SPD A 1
O3 O 0.6819(3) 0.2500 0.52948(17) 0.0347(3) Uani 0.90 2 d SPD A 1
N4 N 0.7149(3) 0.2500 0.4088(2) 0.0311(3) Uani 0.90 2 d SPD A 1
C5 C 0.5351(3) 0.2500 0.32012(18) 0.0229(3) Uani 0.90 2 d SPD A 1
N6 N 0.5201(2) 0.2500 0.18122(15) 0.0219(2) Uani 0.90 2 d SPD A 1
N7 N 0.3378(2) 0.2500 0.10266(16) 0.0222(3) Uani 0.90 2 d SPD A 1
C8 C 0.3128(3) 0.2500 -0.0338(2) 0.0212(3) Uani 0.90 2 d SPD A 1
N9 N 0.4485(2) 0.2500 -0.09646(18) 0.0275(3) Uani 0.90 2 d SPD A 1
O10 O 0.3362(3) 0.2500 -0.23110(16) 0.0332(3) Uani 0.90 2 d SPD A 1
N11 N 0.1289(4) 0.2500 -0.25128(18) 0.0310(3) Uani 0.90 2 d SPD A 1
C12 C 0.1139(4) 0.2500 -0.1326(4) 0.0239(7) Uani 0.90 2 d SPD A 1
Cl1' Cl -0.0748(7) 0.2500 -0.0474(5) 0.0251(8) Uiso 0.10 2 d SPD B 2
O1' O 0.6346(16) 0.2500 0.0873(13) 0.024(2) Uiso 0.10 2 d SPD B 2
C1' C 0.116(3) 0.2500 -0.118(2) 0.010(4) Uiso 0.10 2 d SPD B 2
Cl2' Cl 0.1315(6) 0.2500 0.3824(5) 0.0241(6) Uiso 0.10 2 d SPD B 2
N2' N 0.070(3) 0.2500 -0.2485(19) 0.042(6) Uiso 0.10 2 d SPD B 2
O3' O 0.251(2) 0.2500 -0.2755(13) 0.030(2) Uiso 0.10 2 d SPD B 2
N4' N 0.4122(19) 0.2500 -0.1594(14) 0.026(2) Uiso 0.10 2 d SPD B 2
C5' C 0.3330(19) 0.2500 -0.0652(11) 0.015(3) Uiso 0.10 2 d SPD B 2
N6' N 0.4532(14) 0.2500 0.0726(9) 0.0158(16) Uiso 0.10 2 d SPD B 2
N7' N 0.3560(18) 0.2500 0.1603(12) 0.021(2) Uiso 0.10 2 d SPD B 2
C8' C 0.467(2) 0.2500 0.2932(12) 0.021(3) Uiso 0.10 2 d SPD B 2
N9' N 0.6624(19) 0.2500 0.3497(13) 0.024(2) Uiso 0.10 2 d SPD B 2
O10' O 0.6971(16) 0.2500 0.4843(12) 0.020(2) Uiso 0.10 2 d SPD B 2
N11' N 0.519(3) 0.2500 0.514(2) 0.044(11) Uiso 0.10 2 d SPD B 2
C12' C 0.380(3) 0.2500 0.400(2) 0.025(9) Uiso 0.10 2 d SPD B 2

loop_
_atom_site_aniso_label
_atom_site_aniso_U_11
_atom_site_aniso_U_22
_atom_site_aniso_U_33
_atom_site_aniso_U_23
_atom_site_aniso_U_13
_atom_site_aniso_U_12
Cl1 0.0216(2) 0.0407(3) 0.0361(3) 0.000 0.01261(16) 0.000
O1 0.0165(5) 0.0389(7) 0.0358(7) 0.000 0.0127(5) 0.000
C1 0.0224(11) 0.0237(11) 0.0255(9) 0.000 0.0086(7) 0.000
Cl2 0.01726(18) 0.0297(2) 0.0353(3) 0.000 0.00840(16) 0.000
N2 0.0349(10) 0.0327(11) 0.0260(9) 0.000 0.0089(7) 0.000
O3 0.0322(7) 0.0434(9) 0.0246(7) 0.000 0.0034(5) 0.000
N4 0.0228(6) 0.0380(9) 0.0293(8) 0.000 0.0039(6) 0.000
C5 0.0197(8) 0.0239(7) 0.0257(7) 0.000 0.0078(6) 0.000
N6 0.0174(5) 0.0234(6) 0.0259(6) 0.000 0.0081(4) 0.000
N7 0.0166(5) 0.0253(6) 0.0253(7) 0.000 0.0076(4) 0.000
C8 0.0185(6) 0.0218(7) 0.0246(8) 0.000 0.0087(6) 0.000
N9 0.0244(6) 0.0317(7) 0.0299(8) 0.000 0.0134(6) 0.000
O10 0.0322(7) 0.0448(8) 0.0270(7) 0.000 0.0156(6) 0.000
N11 0.0313(9) 0.0364(9) 0.0251(7) 0.000 0.0084(6) 0.000
C12 0.0208(9) 0.0247(10) 0.0263(12) 0.000 0.0074(7) 0.000

loop_
_atom_type_symbol
_atom_type_description
_atom_type_scat_dispersion_real
_atom_type_scat_dispersion_imag
_atom_type_scat_source
C C 0.0033 0.0016 'International Tables Vol C Tables 4.2.6.8 and 6.1.1.4'
N N 0.0061 0.0033 'International Tables Vol C Tables 4.2.6.8 and 6.1.1.4'
O O 0.0106 0.0060 'International Tables Vol C Tables 4.2.6.8 and 6.1.1.4'
Cl Cl 0.1484 0.1585 'International Tables Vol C Tables 4.2.6.8 and 6.1.1.4'

loop_
_geom_angle_atom_site_label_1
_geom_angle_atom_site_label_2
_geom_angle_atom_site_label_3
_geom_angle
N2 C1 C5 107.5(2)
N2 C1 Cl1 120.8(3)
C5 C1 Cl1 131.7(3)
C1 N2 O3 105.9(3)
N4 O3 N2 111.64(16)
C5 N4 O3 104.93(16)
N4 C5 C1 109.96(19)
N4 C5 N6 118.17(16)
C1 C5 N6 131.9(2)
O1 N6 N7 128.12(16)
O1 N6 C5 118.59(15)
N7 N6 C5 113.29(14)
N6 N7 C8 116.16(14)
N9 C8 N7 130.06(16)
N9 C8 C12 108.6(2)
N7 C8 C12 121.3(2)
C8 N9 O10 104.43(15)
N9 O10 N11 112.28(13)
C12 N11 O10 104.61(19)
N11 C12 C8 110.1(2)
N11 C12 Cl2 123.5(3)
C8 C12 Cl2 126.5(3)
N2' C1' C5' 106.4(13)
N2' C1' Cl1' 119.2(14)
C5' C1' Cl1' 134.4(15)
C1' N2' O3' 106.3(14)
N4' O3' N2' 111.3(12)
C5' N4' O3' 104.8(11)
N4' C5' N6' 121.9(12)
N4' C5' C1' 111.3(12)
N6' C5' C1' 126.9(13)
O1' N6' N7' 131.1(10)
O1' N6' C5' 112.3(10)
N7' N6' C5' 116.6(10)
N6' N7' C8' 118.0(11)
N9' C8' N7' 129.7(12)
N9' C8' C12' 106.5(11)
N7' C8' C12' 123.9(14)
C8' N9' O10' 106.9(10)
N9' O10' N11' 111.1(12)
C12' N11' O10' 105.4(15)
N11' C12' C8' 110.2(14)
N11' C12' Cl2' 123.8(15)
C8' C12' Cl2' 126.0(15)

loop_
_geom_bond_atom_site_label_1
_geom_bond_atom_site_label_2
_geom_bond_distance
Cl1 C1 1.684(2)
O1 N6 1.2423(18)
C1 N2 1.309(4)
C1 C5 1.420(4)
Cl2 C12 1.685(3)
N2 O3 1.371(4)
O3 N4 1.360(2)
N4 C5 1.305(3)
C5 N6 1.431(2)
N6 N7 1.278(2)
N7 C8 1.389(3)
C8 N9 1.314(3)
C8 C12 1.446(3)
N9 O10 1.384(2)
O10 N11 1.394(3)
N11 C12 1.285(4)
Cl1' C1' 1.716(15)
O1' N6' 1.226(12)
C1' N2' 1.308(18)
C1' C5' 1.438(17)
Cl2' C12' 1.682(16)
N2' O3' 1.377(16)
O3' N4' 1.374(15)
N4' C5' 1.278(14)
C5' N6' 1.425(13)
N6' N7' 1.306(12)
N7' C8' 1.366(14)
C8' N9' 1.303(15)
C8' C12' 1.441(17)
N9' O10' 1.359(14)
O10' N11' 1.372(17)
N11' C12' 1.277(18)
